data_1575049
loop_
_publ_author_name
'Lin, Ziwei'
'Jiang, Yuqing'
'Wang, Fen'
'Huang, Genping'
'Li, Jessica'
'Li, Xingwei'

_publ_section_title
;
 Palladium-catalyzed redox diversified entry to axially chiral styrenes
 <i>via</i> asymmetric olefination with alkynes.
;
_journal_issue 31
_journal_name_full 'Chemical science'
_journal_page_first 14252
_journal_page_last 14261
_journal_paper_doi 10.1039/d5sc04080a
_journal_volume 16
_journal_year 2025
_chemical_absolute_configuration rmad
_chemical_formula_moiety '4(C38 H33 N O5 S)'
_chemical_formula_sum 'C152 H132 N4 O20 S4'
_chemical_formula_weight 2462.85
_space_group_crystal_system monoclinic
_space_group_IT_number 4
_space_group_name_Hall 'P 2yb'
_space_group_name_H-M_alt 'P 1 21 1'
_atom_sites_solution_hydrogens geom
_atom_sites_solution_primary iterative
_audit_block_doi 10.5517/ccdc.csd.cc2m3v0m
_audit_creation_date 2024-04-28
_audit_creation_method
;
Olex2 1.5
(compiled 2023.08.24 svn.re1ec1418 for OlexSys, GUI svn.r6817)
;
_audit_update_record
;
2025-01-14 deposited with the CCDC.	2025-07-03 downloaded from the CCDC.
;
_cell_angle_alpha 90
_cell_angle_beta 108.905(4)
_cell_angle_gamma 90
_cell_formula_units_Z 1
_cell_length_a 9.8872(12)
_cell_length_b 31.082(4)
_cell_length_c 11.0103(14)
_cell_measurement_reflns_used 9573
_cell_measurement_temperature 243.00
_cell_measurement_theta_max 68.361
_cell_measurement_theta_min 4.245
_cell_volume 3201.1(7)
_computing_cell_refinement 'SAINT v8.37A (Bruker, 2015)'
_computing_data_reduction 'SAINT v8.37A (Bruker, 2015)'
_computing_molecular_graphics 'Olex2 1.5 (Dolomanov et al., 2009)'
_computing_publication_material 'Olex2 1.5 (Dolomanov et al., 2009)'
_computing_structure_refinement 'SHELXL 2018/3 (Sheldrick, 2015)'
_computing_structure_solution 'olex2.solve 1.5 (Bourhis et al., 2015)'
_diffrn_ambient_temperature 243.00
_diffrn_measured_fraction_theta_full 0.991
_diffrn_measured_fraction_theta_max 0.989
_diffrn_measurement_device_type 'Bruker APEX-II CCD'
_diffrn_measurement_method '\f and \w scans'
_diffrn_radiation_type CuK\a
_diffrn_radiation_wavelength 1.54178
_diffrn_reflns_av_R_equivalents 0.0309
_diffrn_reflns_av_unetI/netI 0.0308
_diffrn_reflns_Laue_measured_fraction_full 0.991
_diffrn_reflns_Laue_measured_fraction_max 0.989
_diffrn_reflns_limit_h_max 11
_diffrn_reflns_limit_h_min -11
_diffrn_reflns_limit_k_max 37
_diffrn_reflns_limit_k_min -37
_diffrn_reflns_limit_l_max 13
_diffrn_reflns_limit_l_min -13
_diffrn_reflns_number 55156
_diffrn_reflns_point_group_measured_fraction_full 0.983
_diffrn_reflns_point_group_measured_fraction_max 0.979
_diffrn_reflns_theta_full 67.679
_diffrn_reflns_theta_max 68.511
_diffrn_reflns_theta_min 2.843
_diffrn_source_current 50.0
_diffrn_source_power 2.5
_diffrn_source_voltage 50.0
_diffrn_standards_number 0
_exptl_absorpt_coefficient_mu 1.262
_exptl_absorpt_correction_T_max 0.7531
_exptl_absorpt_correction_T_min 0.6436
_exptl_absorpt_correction_type multi-scan
_exptl_absorpt_process_details
;
SADABS-2016/2 (Bruker,2016/2) was used for absorption correction.
wR2(int) was 0.0703 before and 0.0601 after correction.
The Ratio of minimum to maximum transmission is 0.8546.
The \l/2 correction factor is Not present.
;
_exptl_crystal_colour 'clear light colourless'
_exptl_crystal_colour_lustre clear
_exptl_crystal_colour_modifier light
_exptl_crystal_colour_primary colourless
_exptl_crystal_density_diffrn 1.278
_exptl_crystal_description block
_exptl_crystal_F_000 1296
_exptl_crystal_size_max 0.12
_exptl_crystal_size_mid 0.08
_exptl_crystal_size_min 0.08
_refine_diff_density_max 1.175
_refine_diff_density_min -0.857
_refine_diff_density_rms 0.077
_refine_ls_abs_structure_details
;
 Flack x determined using 5201 quotients [(I+)-(I-)]/[(I+)+(I-)]
 (Parsons, Flack and Wagner, Acta Cryst. B69 (2013) 249-259).
;
_refine_ls_abs_structure_Flack 0.064(4)
_refine_ls_extinction_method none
_refine_ls_goodness_of_fit_ref 0.995
_refine_ls_hydrogen_treatment constr
_refine_ls_matrix_type full
_refine_ls_number_parameters 744
_refine_ls_number_reflns 11558
_refine_ls_number_restraints 219
_refine_ls_restrained_S_all 1.012
_refine_ls_R_factor_all 0.0906
_refine_ls_R_factor_gt 0.0895
_refine_ls_shift/su_max 0.000
_refine_ls_shift/su_mean 0.000
_refine_ls_structure_factor_coef Fsqd
_refine_ls_weighting_details 'w=1/[\s^2^(Fo^2^)+(0.1974P)^2^+2.1363P] where P=(Fo^2^+2Fc^2^)/3'
_refine_ls_weighting_scheme calc
_refine_ls_wR_factor_gt 0.2533
_refine_ls_wR_factor_ref 0.2551
_reflns_Friedel_coverage 0.943
_reflns_Friedel_fraction_full 0.975
_reflns_Friedel_fraction_max 0.970
_reflns_number_gt 11261
_reflns_number_total 11558
_reflns_threshold_expression 'I > 2\s(I)'
_cod_data_source_file d5sc04080a2.cif
_cod_data_source_block a_a_CCDC1
_cod_depositor_comments 'Adding full bibliography for 1575048--1575050.cif.'
_cod_database_code 1575049
_shelx_shelxl_version_number 2018/3
_shelx_space_group_comment
;
The symmetry employed for this shelxl refinement is uniquely defined
by the following loop, which should always be used as a source of
symmetry information in preference to the above space-group names.
They are only intended as comments.
;
_shelx_estimated_absorpt_t_max 0.906
_shelx_estimated_absorpt_t_min 0.863
_olex2_refinement_description
;
1. Restrained distances
 C40-O3 = O3-C39
 1.39 with sigma of 0.02
 C40-C39
 2.408 with sigma of 0.04
2. Uiso/Uaniso restraints and constraints
C72 \\sim C73 \\sim C74 \\sim C75 \\sim C77 \\sim C78: within 2A with sigma of
0.04 and sigma for terminal atoms of 0.08 within 2A
C53 \\sim O10 \\sim C50 \\sim C49 \\sim C48 \\sim C43 \\sim C44 \\sim C45 \\sim
C46 \\sim C47 \\sim C52 \\sim C51: within 2A with sigma of 0.04 and sigma for
terminal atoms of 0.08 within 2A
C72 \\sim C73 \\sim C74 \\sim C75 \\sim C76 \\sim C77 \\sim C78: within 2A with
sigma of 0.04 and sigma for terminal atoms of 0.08 within 2A
C75 \\sim C77 \\sim C78 \\sim C72 \\sim C74 \\sim C73 \\sim C76: within 2A with
sigma of 0.001 and sigma for terminal atoms of 0.002 within 2A
C2 \\sim C3 \\sim C4 \\sim C5 \\sim C6 \\sim C7 \\sim C1: within 2A with sigma
of 0.001 and sigma for terminal atoms of 0.002 within 2A
Uanis(C40) \\sim Ueq: with sigma of 0.005 and sigma for terminal atoms of 0.01
Uanis(C78) \\sim Ueq, Uanis(C77) \\sim Ueq, Uanis(C74) \\sim Ueq, Uanis(C73)
\\sim Ueq: with sigma of 0.005 and sigma for terminal atoms of 0.01
Uanis(C2) \\sim Ueq, Uanis(C7) \\sim Ueq: with sigma of 0.005 and sigma for
terminal atoms of 0.01
Uanis(C72) \\sim Ueq, Uanis(C74) \\sim Ueq, Uanis(C75) \\sim Ueq, Uanis(C77)
\\sim Ueq, Uanis(C78) \\sim Ueq: with sigma of 0.005 and sigma for terminal
atoms of 0.01
3. Others
 Fixed Y: S1(0.24037)
4.a Secondary CH2 refined with riding coordinates:
 C63(H63A,H63B), C9(H9A,H9B), C62(H62A,H62B), C8(H8A,H8B)
4.b Aromatic/amide H refined with riding coordinates:
 C55(H55), C54(H54), C21(H21), C22(H22), C23(H23), C24(H24), C25(H25),
 C56(H56), C78(H78), C77(H77), C74(H74), C73(H73), C58(H58), C65(H65), C12(H12),
  C49(H49), C67(H67), C68(H68), C69(H69), C70(H70), C71(H71), C14(H14),
 C15(H15), C57(H57), C51(H51), C18(H18), C46(H46), C7(H7), C6(H6), C4(H4),
 C3(H3), C45(H45), C52(H52), C17(H17), C34(H34), C33(H33), C30(H30), C36(H36),
 C37(H37), C16(H16)
4.c Fitted hexagon refined as free rotating group:
 C21(C22,C23,C24,C25,C20), C72(C78,C77,C75,C74,C73), C67(C68,C69,C70,C71,C66),
 C2(C7,C6,C5,C4,C3)
4.d Naphthalene refined as free rotating group:
 C34(C33,C31,C30,C29,C35,C36,C37,C38,C28)
4.e Idealised Me refined as rotating group:
 C41(H41A,H41B,H41C), C76(H76A,H76B,H76C), C53(H53A,H53B,H53C), C1(H1A,H1B,
 H1C), C32(H32A,H32B,H32C), C40(H40A,H40B,H40C)
;
_smtbx_masks_void_probe_radius 1.2
_smtbx_masks_void_truncation_radius 1.2
_olex2_submission_special_instructions 'No special instructions were received'

loop_
_space_group_symop_operation_xyz
'x, y, z'
'-x, y+1/2, -z'

loop_
_atom_site_label
_atom_site_type_symbol
_atom_site_fract_x
_atom_site_fract_y
_atom_site_fract_z
_atom_site_U_iso_or_equiv
_atom_site_adp_type
_atom_site_occupancy
_atom_site_site_symmetry_order
_atom_site_calc_flag
_atom_site_refinement_flags_posn
_atom_site_refinement_flags_adp
_atom_site_refinement_flags_occupancy
_atom_site_disorder_assembly
_atom_site_disorder_group
S2 S 0.16259(14) 0.75824(6) -0.02630(14) 0.0483(4) Uani 1 1 d . . . . .
S1 S 0.84632(15) 0.240370 0.53817(15) 0.0482(4) Uani 1 1 d . . . . .
O7 O 0.2205(6) 0.78259(17) 0.0888(5) 0.0614(12) Uani 1 1 d . . . . .
O2 O 0.8421(6) 0.22313(17) 0.6568(5) 0.0613(12) Uani 1 1 d . . . . .
O6 O 0.1657(5) 0.77532(19) -0.1463(5) 0.0601(12) Uani 1 1 d . . . . .
O1 O 0.7842(6) 0.21689(17) 0.4218(6) 0.0638(13) Uani 1 1 d . . . . .
N2 N 0.2462(5) 0.7133(2) -0.0034(5) 0.0498(12) Uani 1 1 d . . . . .
O3 O 1.0122(8) 0.4037(2) 0.5266(7) 0.0835(17) Uani 1 1 d D . . . .
O8 O 0.6530(8) 0.5349(2) -0.1286(7) 0.0840(18) Uani 1 1 d . . . . .
C55 C 0.1446(8) 0.6101(2) -0.4527(7) 0.0552(15) Uani 1 1 d . . . . .
H55 H 0.154002 0.627541 -0.519283 0.066 Uiso 1 1 calc R U . . .
O9 O 0.5597(9) 0.6000(2) -0.1339(9) 0.096(2) Uani 1 1 d . . . . .
N1 N 0.7644(5) 0.28666(17) 0.5171(5) 0.0445(11) Uani 1 1 d . . . . .
C59 C 0.2144(6) 0.5938(2) -0.2262(6) 0.0441(12) Uani 1 1 d . . . . .
C42 C 0.5641(8) 0.5632(2) -0.1017(7) 0.0590(16) Uani 1 1 d . . . . .
C54 C 0.2245(7) 0.6191(2) -0.3272(6) 0.0495(14) Uani 1 1 d . . . . .
H54 H 0.287068 0.642776 -0.309628 0.059 Uiso 1 1 calc R U . . .
C10 C 0.7405(7) 0.35959(19) 0.5548(6) 0.0441(12) Uani 1 1 d . . . . .
C63 C 0.2987(7) 0.6936(2) 0.1244(6) 0.0536(15) Uani 1 1 d . . . . .
H63A H 0.219783 0.685843 0.155769 0.064 Uiso 1 1 calc R U . . .
H63B H 0.365031 0.712667 0.186629 0.064 Uiso 1 1 calc R U . . .
C19 C 0.7668(7) 0.39987(19) 0.6065(6) 0.0443(12) Uani 1 1 d . . . . .
C61 C 0.3045(6) 0.6423(2) -0.0374(6) 0.0449(13) Uani 1 1 d . . . . .
C60 C 0.3004(7) 0.6032(2) -0.0902(6) 0.0473(13) Uani 1 1 d . . . . .
C11 C 0.6686(7) 0.3496(2) 0.4170(6) 0.0490(14) Uani 1 1 d . . . . .
C21 C 0.9394(5) 0.43965(14) 0.7889(4) 0.0545(15) Uani 1 1 d G . . . .
H21 H 0.970497 0.454601 0.728598 0.065 Uiso 1 1 calc R U . . .
C22 C 0.9944(6) 0.45012(16) 0.9184(4) 0.069(2) Uani 1 1 d G . . . .
H22 H 1.062682 0.472151 0.945668 0.083 Uiso 1 1 calc R U . . .
C23 C 0.9484(7) 0.42801(19) 1.0076(3) 0.076(2) Uani 1 1 d G . . . .
H23 H 0.985597 0.435092 1.095139 0.091 Uiso 1 1 calc R U . . .
C24 C 0.8474(7) 0.39543(19) 0.9672(4) 0.077(2) Uani 1 1 d G . . . .
H24 H 0.816328 0.380483 1.027540 0.092 Uiso 1 1 calc R U . . .
C25 C 0.7924(6) 0.38496(16) 0.8377(4) 0.067(2) Uani 1 1 d G . . . .
H25 H 0.724141 0.362932 0.810471 0.081 Uiso 1 1 calc R U . . .
C20 C 0.8384(5) 0.40707(14) 0.7486(3) 0.0454(12) Uani 1 1 d G . . . .
C56 C 0.0515(8) 0.5760(2) -0.4810(7) 0.0581(16) Uani 1 1 d . . . . .
H56 H -0.003236 0.570025 -0.566551 0.070 Uiso 1 1 calc R U . . .
C9 C 0.8015(8) 0.3180(2) 0.6251(6) 0.0534(15) Uani 1 1 d . . . . .
H9A H 0.905184 0.319958 0.667056 0.064 Uiso 1 1 calc R U . . .
H9B H 0.755864 0.310509 0.689111 0.064 Uiso 1 1 calc R U . . .
C72 C -0.0175(5) 0.7443(2) -0.0459(7) 0.0808(12) Uani 1 1 d G U . . .
C78 C -0.1189(6) 0.77637(16) -0.0931(8) 0.0851(12) Uani 1 1 d G U . . .
H78 H -0.090189 0.803882 -0.110404 0.102 Uiso 1 1 calc R U . . .
C77 C -0.2628(5) 0.76777(18) -0.1146(8) 0.0865(12) Uani 1 1 d G U . . .
H77 H -0.331323 0.789464 -0.146501 0.104 Uiso 1 1 calc R U . . .
C75 C -0.3052(5) 0.7271(2) -0.0890(8) 0.0835(12) Uani 1 1 d G U . . .
C74 C -0.2038(6) 0.69499(17) -0.0418(8) 0.0848(12) Uani 1 1 d G U . . .
H74 H -0.232518 0.667477 -0.024429 0.102 Uiso 1 1 calc R U . . .
C73 C -0.0600(5) 0.70359(18) -0.0202(7) 0.0840(12) Uani 1 1 d G U . . .
H73 H 0.008615 0.681895 0.011669 0.101 Uiso 1 1 calc R U . . .
C13 C 0.4870(8) 0.3616(3) 0.2004(7) 0.0613(17) Uani 1 1 d . . . . .
C62 C 0.2232(7) 0.6807(2) -0.1058(6) 0.0469(13) Uani 1 1 d . . . . .
H62A H 0.260673 0.690665 -0.173162 0.056 Uiso 1 1 calc R U . . .
H62B H 0.121333 0.674061 -0.144460 0.056 Uiso 1 1 calc R U . . .
C58 C 0.1209(8) 0.5596(2) -0.2563(6) 0.0531(14) Uani 1 1 d . . . . .
H58 H 0.112034 0.541903 -0.190078 0.064 Uiso 1 1 calc R U . . .
C64 C 0.3746(7) 0.6537(2) 0.0974(6) 0.0445(13) Uani 1 1 d . . . . .
C8 C 0.7270(8) 0.3081(2) 0.3930(6) 0.0505(14) Uani 1 1 d . . . . .
H8A H 0.655447 0.291623 0.326868 0.061 Uiso 1 1 calc R U . . .
H8B H 0.811541 0.312288 0.366344 0.061 Uiso 1 1 calc R U . . .
C65 C 0.4877(7) 0.6355(2) 0.1836(6) 0.0522(14) Uani 1 1 d . . . . .
H65 H 0.534068 0.613950 0.151967 0.063 Uiso 1 1 calc R U . . .
C44 C 0.4818(9) 0.5434(2) -0.0265(7) 0.0617(18) Uani 1 1 d . U . . .
C12 C 0.5598(8) 0.3712(2) 0.3369(7) 0.0571(16) Uani 1 1 d . . . . .
H12 H 0.526106 0.395075 0.371041 0.069 Uiso 1 1 calc R U . . .
C49 C 0.1671(11) 0.5644(4) 0.0846(7) 0.080(3) Uani 1 1 d . U . . .
H49 H 0.129498 0.589980 0.041212 0.096 Uiso 1 1 calc R U . . .
C43 C 0.3630(8) 0.5637(2) -0.0138(6) 0.0556(16) Uani 1 1 d . U . . .
C67 C 0.4627(4) 0.6572(2) 0.3938(4) 0.0618(17) Uani 1 1 d G . . . .
H67 H 0.364255 0.661276 0.352789 0.074 Uiso 1 1 calc R U . . .
C68 C 0.5215(6) 0.6634(2) 0.5255(4) 0.075(2) Uani 1 1 d G . . . .
H68 H 0.462772 0.671769 0.573547 0.090 Uiso 1 1 calc R U . . .
C69 C 0.6671(6) 0.6573(3) 0.5862(3) 0.094(3) Uani 1 1 d G . . . .
H69 H 0.706892 0.661555 0.675224 0.113 Uiso 1 1 calc R U . . .
C70 C 0.7540(5) 0.6450(3) 0.5151(5) 0.098(4) Uani 1 1 d G . . . .
H70 H 0.852497 0.640850 0.556143 0.117 Uiso 1 1 calc R U . . .
C71 C 0.6952(5) 0.6387(2) 0.3834(5) 0.078(2) Uani 1 1 d G . . . .
H71 H 0.753983 0.630357 0.335385 0.093 Uiso 1 1 calc R U . . .
C66 C 0.5496(5) 0.6448(2) 0.3228(3) 0.0559(15) Uani 1 1 d G . . . .
C14 C 0.5594(9) 0.3435(3) 0.1214(7) 0.0654(18) Uani 1 1 d . . . . .
H14 H 0.656841 0.336540 0.156131 0.079 Uiso 1 1 calc R U . . .
O10 O -0.0103(13) 0.5618(5) 0.1923(10) 0.139(5) Uani 1 1 d . U . . .
C48 C 0.2891(10) 0.5447(3) 0.0684(6) 0.068(2) Uani 1 1 d . U . . .
C15 C 0.4872(14) 0.3361(4) -0.0071(9) 0.094(3) Uani 1 1 d . . . . .
H15 H 0.536082 0.324424 -0.059809 0.113 Uiso 1 1 calc R U . . .
O4 O 0.9408(13) 0.4174(5) 0.3203(9) 0.138(4) Uani 1 1 d . . . . .
O5 O 0.3490(9) 0.4781(5) 0.6907(12) 0.139(5) Uani 1 1 d . . . . .
C39 C 0.9289(11) 0.4233(3) 0.4301(10) 0.082(3) Uani 1 1 d D . . . .
C57 C 0.0392(9) 0.5506(3) -0.3829(7) 0.0642(18) Uani 1 1 d . . . . .
H57 H -0.024364 0.527221 -0.401216 0.077 Uiso 1 1 calc R U . . .
C47 C 0.3449(13) 0.5056(3) 0.1316(7) 0.084(3) Uani 1 1 d . U . . .
C41 C 0.7434(11) 0.5506(5) -0.1977(11) 0.094(3) Uani 1 1 d . . . . .
H41A H 0.705198 0.541711 -0.286793 0.141 Uiso 1 1 calc R U . . .
H41B H 0.838944 0.538985 -0.159974 0.141 Uiso 1 1 calc R U . . .
H41C H 0.747240 0.581766 -0.193103 0.141 Uiso 1 1 calc R U . . .
C51 C 0.1613(18) 0.5063(4) 0.2299(9) 0.103(4) Uani 1 1 d . U . . .
H51 H 0.115102 0.493322 0.282751 0.124 Uiso 1 1 calc R U . . .
C76 C -0.4623(10) 0.7160(4) -0.1217(12) 0.0848(17) Uani 1 1 d . U . . .
H76A H -0.509022 0.737390 -0.085026 0.127 Uiso 1 1 calc R U . . .
H76B H -0.471766 0.687879 -0.086827 0.127 Uiso 1 1 calc R U . . .
H76C H -0.506734 0.715479 -0.214235 0.127 Uiso 1 1 calc R U . . .
C18 C 0.3447(10) 0.3726(4) 0.1447(10) 0.094(3) Uani 1 1 d . . . . .
H18 H 0.295904 0.386434 0.194016 0.113 Uiso 1 1 calc R U . . .
C46 C 0.4664(14) 0.4855(3) 0.1143(10) 0.089(3) Uani 1 1 d . U . . .
H46 H 0.501765 0.459478 0.156336 0.107 Uiso 1 1 calc R U . . .
C50 C 0.1050(13) 0.5449(4) 0.1661(9) 0.097(4) Uani 1 1 d . U . . .
C2 C 1.3105(4) 0.2712(2) 0.5932(7) 0.0883(12) Uani 1 1 d G U . . .
C7 C 1.2129(6) 0.2685(2) 0.4699(6) 0.0874(12) Uani 1 1 d G U . . .
H7 H 1.242347 0.274059 0.398425 0.105 Uiso 1 1 calc R U . . .
C6 C 1.0716(5) 0.2574(2) 0.4524(5) 0.0848(12) Uani 1 1 d G U . . .
H6 H 1.005546 0.255482 0.369031 0.102 Uiso 1 1 calc R U . . .
C5 C 1.0280(4) 0.2491(2) 0.5581(6) 0.0821(12) Uani 1 1 d G U . . .
C4 C 1.1256(6) 0.2519(2) 0.6813(6) 0.0854(12) Uani 1 1 d G U . . .
H4 H 1.096136 0.246269 0.752808 0.102 Uiso 1 1 calc R U . . .
C3 C 1.2669(5) 0.2630(2) 0.6989(5) 0.0880(12) Uani 1 1 d G U . . .
H3 H 1.332940 0.264846 0.782205 0.106 Uiso 1 1 calc R U . . .
C53 C -0.0639(17) 0.6035(9) 0.1405(15) 0.144(7) Uani 1 1 d . U . . .
H53A H -0.092549 0.602569 0.047518 0.216 Uiso 1 1 calc R U . . .
H53B H 0.010487 0.624942 0.172604 0.216 Uiso 1 1 calc R U . . .
H53C H -0.145694 0.611036 0.166545 0.216 Uiso 1 1 calc R U . . .
C45 C 0.5284(12) 0.5037(3) 0.0387(8) 0.077(2) Uani 1 1 d . U . . .
H45 H 0.607665 0.489815 0.026720 0.093 Uiso 1 1 calc R U . . .
C52 C 0.2783(18) 0.4876(5) 0.2180(9) 0.109(5) Uani 1 1 d . U . . .
H52 H 0.316465 0.462771 0.265743 0.131 Uiso 1 1 calc R U . . .
C17 C 0.2734(13) 0.3633(6) 0.0166(13) 0.142(7) Uani 1 1 d . . . . .
H17 H 0.175287 0.369429 -0.018681 0.171 Uiso 1 1 calc R U . . .
C1 C 1.4632(10) 0.2843(4) 0.6127(13) 0.0945(18) Uani 1 1 d . U . . .
H1A H 1.472356 0.315230 0.623374 0.142 Uiso 1 1 calc R U . . .
H1B H 1.489254 0.275753 0.538451 0.142 Uiso 1 1 calc R U . . .
H1C H 1.526015 0.270219 0.688710 0.142 Uiso 1 1 calc R U . . .
C34 C 0.4971(6) 0.53409(15) 0.4742(6) 0.127(6) Uani 1 1 d G . . . .
H34 H 0.480677 0.560023 0.427756 0.152 Uiso 1 1 calc R U . . .
C33 C 0.4159(5) 0.5239(2) 0.5523(6) 0.115(5) Uani 1 1 d G . . . .
H33 H 0.344562 0.542901 0.558665 0.138 Uiso 1 1 calc R U . . .
C31 C 0.4401(5) 0.4855(2) 0.6210(5) 0.104(4) Uani 1 1 d G . . . .
C30 C 0.5456(4) 0.45741(16) 0.6116(4) 0.075(2) Uani 1 1 d G . . . .
H30 H 0.561954 0.431481 0.658002 0.090 Uiso 1 1 calc R U . . .
C29 C 0.6268(4) 0.46762(11) 0.5335(3) 0.0616(18) Uani 1 1 d G . . . .
C35 C 0.6025(5) 0.50597(11) 0.4648(4) 0.086(3) Uani 1 1 d G . . . .
C36 C 0.6837(6) 0.51618(14) 0.3867(5) 0.085(3) Uani 1 1 d G . . . .
H36 H 0.667322 0.542111 0.340242 0.102 Uiso 1 1 calc R U . . .
C37 C 0.7892(6) 0.48805(16) 0.3773(4) 0.084(3) Uani 1 1 d G . . . .
H37 H 0.844076 0.494963 0.324452 0.101 Uiso 1 1 calc R U . . .
C38 C 0.8134(4) 0.44971(14) 0.4459(4) 0.0626(18) Uani 1 1 d G . . . .
C28 C 0.7322(4) 0.43950(11) 0.5240(4) 0.0545(15) Uani 1 1 d G . . . .
C16 C 0.3438(14) 0.3456(5) -0.0581(10) 0.124(6) Uani 1 1 d . . . . .
H16 H 0.294597 0.339862 -0.145075 0.149 Uiso 1 1 calc R U . . .
C32 C 0.3664(18) 0.4395(6) 0.7624(17) 0.124(5) Uani 1 1 d . . . . .
H32A H 0.338971 0.415267 0.704237 0.186 Uiso 1 1 calc R U . . .
H32B H 0.306373 0.440403 0.816797 0.186 Uiso 1 1 calc R U . . .
H32C H 0.465599 0.436533 0.815378 0.186 Uiso 1 1 calc R U . . .
C40 C 1.119(2) 0.3779(8) 0.490(2) 0.170(8) Uani 1 1 d D U . . .
H40A H 1.209460 0.378771 0.558695 0.256 Uiso 1 1 calc R U . . .
H40B H 1.130138 0.389742 0.412341 0.256 Uiso 1 1 calc R U . . .
H40C H 1.085854 0.348387 0.474639 0.256 Uiso 1 1 calc R U . . .

loop_
_atom_site_aniso_label
_atom_site_aniso_U_11
_atom_site_aniso_U_22
_atom_site_aniso_U_33
_atom_site_aniso_U_23
_atom_site_aniso_U_13
_atom_site_aniso_U_12
S2 0.0404(7) 0.0569(8) 0.0503(8) -0.0152(6) 0.0183(6) -0.0059(6)
S1 0.0455(7) 0.0451(7) 0.0570(8) -0.0114(6) 0.0208(6) -0.0062(6)
O7 0.065(3) 0.059(3) 0.059(3) -0.024(2) 0.019(2) -0.010(2)
O2 0.065(3) 0.055(3) 0.072(3) 0.003(2) 0.033(2) -0.003(2)
O6 0.060(3) 0.069(3) 0.058(3) -0.005(2) 0.027(2) -0.004(2)
O1 0.060(3) 0.053(3) 0.076(3) -0.024(2) 0.019(2) 0.000(2)
N2 0.041(2) 0.064(3) 0.043(2) -0.018(2) 0.012(2) 0.005(2)
O3 0.086(4) 0.083(4) 0.091(4) -0.005(3) 0.043(4) 0.003(3)
O8 0.099(5) 0.070(3) 0.087(4) -0.008(3) 0.035(4) 0.021(3)
C55 0.073(4) 0.050(3) 0.048(3) 0.000(3) 0.027(3) 0.002(3)
O9 0.105(5) 0.077(4) 0.135(6) 0.010(4) 0.079(5) 0.020(4)
N1 0.047(3) 0.039(2) 0.049(3) -0.016(2) 0.018(2) -0.008(2)
C59 0.050(3) 0.044(3) 0.041(3) -0.007(2) 0.019(2) -0.005(2)
C42 0.069(4) 0.048(4) 0.056(4) -0.007(3) 0.015(3) 0.003(3)
C54 0.066(4) 0.050(3) 0.039(3) -0.005(2) 0.026(3) -0.011(3)
C10 0.052(3) 0.038(3) 0.045(3) -0.014(2) 0.020(2) -0.011(2)
C63 0.056(3) 0.065(4) 0.044(3) -0.017(3) 0.022(3) -0.006(3)
C19 0.052(3) 0.037(3) 0.048(3) -0.006(2) 0.021(3) -0.008(2)
C61 0.044(3) 0.053(3) 0.042(3) -0.007(2) 0.019(2) -0.012(2)
C60 0.051(3) 0.054(3) 0.042(3) -0.012(2) 0.022(2) -0.015(3)
C11 0.048(3) 0.051(3) 0.049(3) -0.009(3) 0.017(3) -0.013(3)
C21 0.060(4) 0.044(3) 0.051(3) -0.002(3) 0.006(3) -0.004(3)
C22 0.090(5) 0.048(4) 0.057(4) -0.009(3) 0.006(4) -0.018(4)
C23 0.097(6) 0.075(5) 0.052(4) -0.019(4) 0.018(4) -0.014(4)
C24 0.110(7) 0.071(5) 0.057(4) -0.012(4) 0.037(4) -0.016(5)
C25 0.081(5) 0.069(5) 0.060(4) -0.019(4) 0.035(4) -0.020(4)
C20 0.058(3) 0.033(2) 0.047(3) -0.005(2) 0.020(3) -0.005(2)
C56 0.066(4) 0.057(4) 0.042(3) -0.004(3) 0.003(3) 0.008(3)
C9 0.070(4) 0.043(3) 0.046(3) -0.014(3) 0.018(3) -0.014(3)
C72 0.0672(19) 0.076(2) 0.101(2) 0.0068(19) 0.0303(18) 0.0036(17)
C78 0.0707(19) 0.079(2) 0.106(2) 0.0075(19) 0.0280(18) 0.0036(17)
C77 0.0715(19) 0.079(2) 0.107(2) 0.0079(19) 0.0269(18) 0.0035(17)
C75 0.0685(19) 0.078(2) 0.105(2) 0.0083(18) 0.0288(18) 0.0031(17)
C74 0.0705(19) 0.079(2) 0.105(2) 0.0092(19) 0.0276(18) 0.0023(17)
C73 0.0701(19) 0.078(2) 0.104(2) 0.0085(19) 0.0279(18) 0.0025(17)
C13 0.053(4) 0.063(4) 0.058(4) -0.013(3) 0.004(3) 0.006(3)
C62 0.048(3) 0.052(3) 0.043(3) -0.016(3) 0.017(2) -0.014(2)
C58 0.064(4) 0.050(3) 0.044(3) -0.008(3) 0.014(3) -0.013(3)
C64 0.051(3) 0.046(3) 0.044(3) -0.011(2) 0.025(3) -0.012(2)
C8 0.058(4) 0.052(3) 0.045(3) -0.014(3) 0.021(3) -0.010(3)
C65 0.050(3) 0.062(4) 0.046(3) -0.017(3) 0.017(3) -0.004(3)
C44 0.081(5) 0.043(3) 0.049(3) -0.006(3) 0.006(3) -0.004(3)
C12 0.057(4) 0.050(3) 0.063(4) -0.020(3) 0.018(3) -0.006(3)
C49 0.096(6) 0.102(7) 0.047(3) -0.017(4) 0.032(4) -0.054(5)
C43 0.078(4) 0.051(3) 0.034(3) -0.007(2) 0.013(3) -0.020(3)
C67 0.070(4) 0.070(4) 0.049(3) 0.000(3) 0.024(3) 0.013(3)
C68 0.096(6) 0.087(6) 0.047(4) -0.004(4) 0.032(4) 0.017(5)
C69 0.104(7) 0.122(8) 0.046(4) -0.014(5) 0.009(4) 0.035(6)
C70 0.075(6) 0.128(9) 0.068(5) -0.027(6) -0.007(4) 0.028(6)
C71 0.060(4) 0.107(7) 0.056(4) -0.023(4) 0.004(3) 0.012(4)
C66 0.054(3) 0.064(4) 0.049(3) -0.013(3) 0.015(3) -0.001(3)
C14 0.062(4) 0.075(5) 0.055(4) -0.005(3) 0.013(3) 0.011(4)
O10 0.136(8) 0.212(12) 0.097(6) -0.037(7) 0.078(6) -0.082(9)
C48 0.090(5) 0.076(5) 0.037(3) -0.008(3) 0.020(3) -0.038(4)
C15 0.107(7) 0.110(8) 0.055(4) -0.009(5) 0.013(5) 0.030(6)
O4 0.167(9) 0.181(10) 0.093(5) 0.006(6) 0.079(6) 0.032(8)
O5 0.079(5) 0.204(12) 0.133(8) -0.072(9) 0.034(5) 0.034(6)
C39 0.088(6) 0.081(6) 0.089(6) -0.022(5) 0.046(5) -0.030(5)
C57 0.068(4) 0.060(4) 0.056(4) -0.009(3) 0.008(3) -0.018(3)
C47 0.117(8) 0.081(5) 0.037(3) 0.003(3) 0.003(4) -0.045(6)
C41 0.071(5) 0.122(9) 0.088(6) -0.021(6) 0.024(5) 0.018(5)
C51 0.150(11) 0.103(8) 0.056(5) 0.001(5) 0.034(6) -0.069(8)
C76 0.065(3) 0.079(3) 0.110(3) 0.008(3) 0.027(3) 0.002(3)
C18 0.065(5) 0.119(8) 0.085(6) -0.036(6) 0.004(4) 0.035(5)
C46 0.110(8) 0.069(5) 0.071(5) 0.009(4) 0.007(5) -0.012(5)
C50 0.113(8) 0.133(9) 0.055(4) -0.030(5) 0.043(5) -0.052(7)
C2 0.0613(19) 0.085(2) 0.116(3) 0.000(2) 0.0248(18) 0.0061(18)
C7 0.0617(19) 0.085(2) 0.114(3) 0.000(2) 0.0274(19) 0.0068(18)
C6 0.0590(19) 0.084(2) 0.113(3) 0.000(2) 0.0290(19) 0.0076(18)
C5 0.0559(19) 0.081(2) 0.111(3) -0.002(2) 0.0291(19) 0.0074(18)
C4 0.0587(19) 0.082(2) 0.113(3) -0.002(2) 0.0253(19) 0.0063(18)
C3 0.0607(19) 0.084(2) 0.116(3) -0.001(2) 0.0236(19) 0.0061(18)
C53 0.112(10) 0.25(2) 0.104(10) -0.021(13) 0.079(9) -0.011(13)
C45 0.100(6) 0.058(4) 0.061(4) 0.004(4) 0.007(4) 0.000(4)
C52 0.150(11) 0.115(9) 0.053(5) 0.008(5) 0.021(6) -0.066(9)
C17 0.077(7) 0.207(17) 0.096(8) -0.064(10) -0.035(6) 0.065(9)
C1 0.063(3) 0.091(3) 0.123(4) 0.003(3) 0.021(3) 0.002(3)
C34 0.128(11) 0.090(8) 0.123(10) -0.032(7) -0.014(8) 0.058(8)
C33 0.099(8) 0.089(7) 0.122(9) -0.046(7) -0.013(7) 0.054(6)
C31 0.068(5) 0.142(11) 0.090(6) -0.046(7) 0.010(5) 0.027(6)
C30 0.071(5) 0.071(5) 0.072(5) -0.031(4) 0.006(4) 0.017(4)
C29 0.068(4) 0.046(3) 0.057(4) -0.021(3) 0.002(3) 0.003(3)
C35 0.089(6) 0.060(5) 0.080(6) -0.024(4) -0.014(5) 0.010(4)
C36 0.118(8) 0.059(4) 0.058(4) 0.004(4) 0.002(5) -0.009(5)
C37 0.117(8) 0.068(5) 0.050(4) 0.004(4) 0.005(4) -0.025(5)
C38 0.082(5) 0.054(4) 0.050(3) -0.007(3) 0.018(3) -0.022(3)
C28 0.066(4) 0.038(3) 0.053(3) -0.012(3) 0.010(3) -0.009(3)
C16 0.111(9) 0.159(12) 0.066(6) -0.040(7) -0.021(6) 0.060(9)
C32 0.117(10) 0.156(14) 0.123(11) -0.031(10) 0.073(9) 0.017(10)
C40 0.161(12) 0.167(13) 0.180(13) 0.001(11) 0.051(10) 0.018(10)

loop_
_atom_type_symbol
_atom_type_description
_atom_type_scat_dispersion_real
_atom_type_scat_dispersion_imag
_atom_type_scat_source
C C 0.0181 0.0091 'International Tables Vol C Tables 4.2.6.8 and 6.1.1.4'
H H 0.0000 0.0000 'International Tables Vol C Tables 4.2.6.8 and 6.1.1.4'
N N 0.0311 0.0180 'International Tables Vol C Tables 4.2.6.8 and 6.1.1.4'
O O 0.0492 0.0322 'International Tables Vol C Tables 4.2.6.8 and 6.1.1.4'
S S 0.3331 0.5567 'International Tables Vol C Tables 4.2.6.8 and 6.1.1.4'

loop_
_geom_angle_atom_site_label_1
_geom_angle_atom_site_label_2
_geom_angle_atom_site_label_3
_geom_angle
_geom_angle_site_symmetry_1
_geom_angle_site_symmetry_3
_geom_angle_publ_flag
O7 S2 O6 120.0(3) . . ?
O7 S2 N2 106.5(3) . . ?
O7 S2 C72 109.6(3) . . ?
O6 S2 N2 107.7(3) . . ?
O6 S2 C72 107.4(3) . . ?
N2 S2 C72 104.6(3) . . ?
O2 S1 O1 119.9(3) . . ?
O2 S1 N1 107.5(3) . . ?
O2 S1 C5 106.0(3) . . ?
O1 S1 N1 105.9(3) . . ?
O1 S1 C5 108.4(3) . . ?
N1 S1 C5 108.8(3) . . ?
C63 N2 S2 121.3(4) . . ?
C63 N2 C62 111.4(5) . . ?
C62 N2 S2 122.3(4) . . ?
C39 O3 C40 110.9(11) . . ?
C42 O8 C41 117.3(8) . . ?
C54 C55 H55 119.7 . . ?
C56 C55 H55 119.7 . . ?
C56 C55 C54 120.6(6) . . ?
C9 N1 S1 118.8(4) . . ?
C8 N1 S1 120.0(4) . . ?
C8 N1 C9 111.8(5) . . ?
C54 C59 C60 121.8(5) . . ?
C58 C59 C54 117.4(6) . . ?
C58 C59 C60 120.8(6) . . ?
O8 C42 C44 111.9(7) . . ?
O9 C42 O8 121.7(8) . . ?
O9 C42 C44 126.4(7) . . ?
C55 C54 C59 121.3(6) . . ?
C55 C54 H54 119.3 . . ?
C59 C54 H54 119.3 . . ?
C19 C10 C11 125.6(6) . . ?
C19 C10 C9 125.1(5) . . ?
C11 C10 C9 108.7(5) . . ?
N2 C63 H63A 111.5 . . ?
N2 C63 H63B 111.5 . . ?
N2 C63 C64 101.3(5) . . ?
H63A C63 H63B 109.3 . . ?
C64 C63 H63A 111.5 . . ?
C64 C63 H63B 111.5 . . ?
C10 C19 C20 122.0(5) . . ?
C10 C19 C28 121.7(5) . . ?
C28 C19 C20 116.3(4) . . ?
C60 C61 C62 124.6(6) . . ?
C60 C61 C64 126.6(6) . . ?
C64 C61 C62 108.5(5) . . ?
C59 C60 C43 113.6(5) . . ?
C61 C60 C59 122.6(6) . . ?
C61 C60 C43 123.2(5) . . ?
C8 C11 C10 106.3(6) . . ?
C12 C11 C10 125.9(6) . . ?
C12 C11 C8 127.2(6) . . ?
C22 C21 H21 120.0 . . ?
C22 C21 C20 120.0 . . ?
C20 C21 H21 120.0 . . ?
C21 C22 H22 120.0 . . ?
C21 C22 C23 120.0 . . ?
C23 C22 H22 120.0 . . ?
C22 C23 H23 120.0 . . ?
C24 C23 C22 120.0 . . ?
C24 C23 H23 120.0 . . ?
C23 C24 H24 120.0 . . ?
C25 C24 C23 120.0 . . ?
C25 C24 H24 120.0 . . ?
C24 C25 H25 120.0 . . ?
C24 C25 C20 120.0 . . ?
C20 C25 H25 120.0 . . ?
C21 C20 C19 119.1(3) . . ?
C25 C20 C19 120.5(3) . . ?
C25 C20 C21 120.0 . . ?
C55 C56 H56 120.4 . . ?
C55 C56 C57 119.2(6) . . ?
C57 C56 H56 120.4 . . ?
N1 C9 C10 101.2(5) . . ?
N1 C9 H9A 111.5 . . ?
N1 C9 H9B 111.5 . . ?
C10 C9 H9A 111.5 . . ?
C10 C9 H9B 111.5 . . ?
H9A C9 H9B 109.3 . . ?
C78 C72 S2 116.3(3) . . ?
C78 C72 C73 120.0 . . ?
C73 C72 S2 123.7(3) . . ?
C72 C78 H78 120.0 . . ?
C77 C78 C72 120.0 . . ?
C77 C78 H78 120.0 . . ?
C78 C77 H77 120.0 . . ?
C75 C77 C78 120.0 . . ?
C75 C77 H77 120.0 . . ?
C77 C75 C74 120.0 . . ?
C77 C75 C76 120.8(5) . . ?
C74 C75 C76 119.0(5) . . ?
C75 C74 H74 120.0 . . ?
C75 C74 C73 120.0 . . ?
C73 C74 H74 120.0 . . ?
C72 C73 H73 120.0 . . ?
C74 C73 C72 120.0 . . ?
C74 C73 H73 120.0 . . ?
C14 C13 C12 122.2(7) . . ?
C18 C13 C12 119.6(7) . . ?
C18 C13 C14 118.1(7) . . ?
N2 C62 C61 103.7(5) . . ?
N2 C62 H62A 111.0 . . ?
N2 C62 H62B 111.0 . . ?
C61 C62 H62A 111.0 . . ?
C61 C62 H62B 111.0 . . ?
H62A C62 H62B 109.0 . . ?
C59 C58 H58 119.3 . . ?
C59 C58 C57 121.4(6) . . ?
C57 C58 H58 119.3 . . ?
C61 C64 C63 107.0(6) . . ?
C65 C64 C63 123.9(5) . . ?
C65 C64 C61 129.1(6) . . ?
N1 C8 C11 103.2(5) . . ?
N1 C8 H8A 111.1 . . ?
N1 C8 H8B 111.1 . . ?
C11 C8 H8A 111.1 . . ?
C11 C8 H8B 111.1 . . ?
H8A C8 H8B 109.1 . . ?
C64 C65 H65 115.8 . . ?
C64 C65 C66 128.5(6) . . ?
C66 C65 H65 115.8 . . ?
C43 C44 C42 120.7(6) . . ?
C43 C44 C45 119.5(8) . . ?
C45 C44 C42 119.8(8) . . ?
C11 C12 C13 126.6(6) . . ?
C11 C12 H12 116.7 . . ?
C13 C12 H12 116.7 . . ?
C48 C49 H49 121.0 . . ?
C50 C49 H49 121.0 . . ?
C50 C49 C48 117.9(11) . . ?
C44 C43 C60 121.8(6) . . ?
C44 C43 C48 119.4(7) . . ?
C48 C43 C60 118.7(7) . . ?
C68 C67 H67 120.0 . . ?
C68 C67 C66 120.0 . . ?
C66 C67 H67 120.0 . . ?
C67 C68 H68 120.0 . . ?
C69 C68 C67 120.0 . . ?
C69 C68 H68 120.0 . . ?
C68 C69 H69 120.0 . . ?
C70 C69 C68 120.0 . . ?
C70 C69 H69 120.0 . . ?
C69 C70 H70 120.0 . . ?
C69 C70 C71 120.0 . . ?
C71 C70 H70 120.0 . . ?
C70 C71 H71 120.0 . . ?
C66 C71 C70 120.0 . . ?
C66 C71 H71 120.0 . . ?
C67 C66 C65 120.8(4) . . ?
C71 C66 C65 119.1(4) . . ?
C71 C66 C67 120.0 . . ?
C13 C14 H14 120.0 . . ?
C15 C14 C13 120.1(8) . . ?
C15 C14 H14 120.0 . . ?
C50 O10 C53 119.1(10) . . ?
C49 C48 C43 121.4(8) . . ?
C49 C48 C47 121.4(8) . . ?
C47 C48 C43 117.3(9) . . ?
C14 C15 H15 119.9 . . ?
C16 C15 C14 120.2(10) . . ?
C16 C15 H15 119.9 . . ?
C31 O5 C32 118.0(9) . . ?
O3 C39 C38 119.3(8) . . ?
O4 C39 O3 119.6(11) . . ?
O4 C39 C38 120.9(11) . . ?
C56 C57 C58 120.1(7) . . ?
C56 C57 H57 119.9 . . ?
C58 C57 H57 119.9 . . ?
C48 C47 C46 121.5(9) . . ?
C48 C47 C52 118.1(13) . . ?
C46 C47 C52 120.4(12) . . ?
O8 C41 H41A 109.5 . . ?
O8 C41 H41B 109.5 . . ?
O8 C41 H41C 109.5 . . ?
H41A C41 H41B 109.5 . . ?
H41A C41 H41C 109.5 . . ?
H41B C41 H41C 109.5 . . ?
C50 C51 H51 118.8 . . ?
C52 C51 H51 118.8 . . ?
C52 C51 C50 122.4(10) . . ?
C75 C76 H76A 109.5 . . ?
C75 C76 H76B 109.5 . . ?
C75 C76 H76C 109.5 . . ?
H76A C76 H76B 109.5 . . ?
H76A C76 H76C 109.5 . . ?
H76B C76 H76C 109.5 . . ?
C13 C18 H18 119.7 . . ?
C13 C18 C17 120.6(9) . . ?
C17 C18 H18 119.7 . . ?
C47 C46 H46 120.5 . . ?
C45 C46 C47 118.9(9) . . ?
C45 C46 H46 120.5 . . ?
C49 C50 C51 120.7(13) . . ?
O10 C50 C49 122.9(14) . . ?
O10 C50 C51 116.4(11) . . ?
C7 C2 C3 120.0 . . ?
C7 C2 C1 120.1(7) . . ?
C3 C2 C1 119.9(7) . . ?
C2 C7 H7 120.0 . . ?
C6 C7 C2 120.0 . . ?
C6 C7 H7 120.0 . . ?
C7 C6 H6 120.0 . . ?
C7 C6 C5 120.0 . . ?
C5 C6 H6 120.0 . . ?
C6 C5 S1 120.4(3) . . ?
C6 C5 C4 120.0 . . ?
C4 C5 S1 119.3(3) . . ?
C5 C4 H4 120.0 . . ?
C5 C4 C3 120.0 . . ?
C3 C4 H4 120.0 . . ?
C2 C3 H3 120.0 . . ?
C4 C3 C2 120.0 . . ?
C4 C3 H3 120.0 . . ?
O10 C53 H53A 109.5 . . ?
O10 C53 H53B 109.5 . . ?
O10 C53 H53C 109.5 . . ?
H53A C53 H53B 109.5 . . ?
H53A C53 H53C 109.5 . . ?
H53B C53 H53C 109.5 . . ?
C44 C45 H45 118.3 . . ?
C46 C45 C44 123.4(11) . . ?
C46 C45 H45 118.3 . . ?
C47 C52 H52 120.3 . . ?
C51 C52 C47 119.4(13) . . ?
C51 C52 H52 120.3 . . ?
C18 C17 H17 119.7 . . ?
C16 C17 C18 120.6(9) . . ?
C16 C17 H17 119.7 . . ?
C2 C1 H1A 109.5 . . ?
C2 C1 H1B 109.5 . . ?
C2 C1 H1C 109.5 . . ?
H1A C1 H1B 109.5 . . ?
H1A C1 H1C 109.5 . . ?
H1B C1 H1C 109.5 . . ?
C33 C34 H34 120.0 . . ?
C33 C34 C35 120.0 . . ?
C35 C34 H34 120.0 . . ?
C34 C33 H33 120.0 . . ?
C31 C33 C34 120.0 . . ?
C31 C33 H33 120.0 . . ?
O5 C31 C33 114.7(7) . . ?
O5 C31 C30 125.2(7) . . ?
C30 C31 C33 120.0 . . ?
C31 C30 H30 120.0 . . ?
C31 C30 C29 120.0 . . ?
C29 C30 H30 120.0 . . ?
C30 C29 C35 120.0 . . ?
C30 C29 C28 120.0 . . ?
C35 C29 C28 120.0 . . ?
C29 C35 C34 120.0 . . ?
C36 C35 C34 120.0 . . ?
C36 C35 C29 120.0 . . ?
C35 C36 H36 120.0 . . ?
C37 C36 C35 120.0 . . ?
C37 C36 H36 120.0 . . ?
C36 C37 H37 120.0 . . ?
C36 C37 C38 120.0 . . ?
C38 C37 H37 120.0 . . ?
C37 C38 C39 114.9(5) . . ?
C28 C38 C39 125.1(5) . . ?
C28 C38 C37 120.0 . . ?
C29 C28 C19 120.0(3) . . ?
C38 C28 C19 119.8(3) . . ?
C38 C28 C29 120.0 . . ?
C15 C16 H16 119.9 . . ?
C17 C16 C15 120.2(9) . . ?
C17 C16 H16 119.9 . . ?
O5 C32 H32A 109.5 . . ?
O5 C32 H32B 109.5 . . ?
O5 C32 H32C 109.5 . . ?
H32A C32 H32B 109.5 . . ?
H32A C32 H32C 109.5 . . ?
H32B C32 H32C 109.5 . . ?
O3 C40 H40A 109.5 . . ?
O3 C40 H40B 109.5 . . ?
O3 C40 H40C 109.5 . . ?
H40A C40 H40B 109.5 . . ?
H40A C40 H40C 109.5 . . ?
H40B C40 H40C 109.5 . . ?

loop_
_geom_bond_atom_site_label_1
_geom_bond_atom_site_label_2
_geom_bond_distance
_geom_bond_site_symmetry_2
_geom_bond_publ_flag
S2 O7 1.427(5) . ?
S2 O6 1.433(5) . ?
S2 N2 1.601(6) . ?
S2 C72 1.777(4) . ?
S1 O2 1.425(6) . ?
S1 O1 1.429(5) . ?
S1 N1 1.631(5) . ?
S1 C5 1.758(4) . ?
N2 C63 1.466(9) . ?
N2 C62 1.477(7) . ?
O3 C39 1.269(12) . ?
O3 C40 1.479(18) . ?
O8 C42 1.342(10) . ?
O8 C41 1.435(14) . ?
C55 H55 0.9400 . ?
C55 C54 1.379(9) . ?
C55 C56 1.373(11) . ?
O9 C42 1.194(10) . ?
N1 C9 1.488(7) . ?
N1 C8 1.456(9) . ?
C59 C54 1.391(9) . ?
C59 C60 1.492(8) . ?
C59 C58 1.378(9) . ?
C42 C44 1.471(12) . ?
C54 H54 0.9400 . ?
C10 C19 1.365(8) . ?
C10 C11 1.485(8) . ?
C10 C9 1.527(9) . ?
C63 H63A 0.9800 . ?
C63 H63B 0.9800 . ?
C63 C64 1.527(9) . ?
C19 C20 1.510(7) . ?
C19 C28 1.502(7) . ?
C61 C60 1.343(9) . ?
C61 C62 1.499(10) . ?
C61 C64 1.463(8) . ?
C60 C43 1.502(10) . ?
C11 C8 1.470(10) . ?
C11 C12 1.332(10) . ?
C21 H21 0.9400 . ?
C21 C22 1.3900 . ?
C21 C20 1.3900 . ?
C22 H22 0.9400 . ?
C22 C23 1.3900 . ?
C23 H23 0.9400 . ?
C23 C24 1.3900 . ?
C24 H24 0.9400 . ?
C24 C25 1.3900 . ?
C25 H25 0.9400 . ?
C25 C20 1.3900 . ?
C56 H56 0.9400 . ?
C56 C57 1.373(11) . ?
C9 H9A 0.9800 . ?
C9 H9B 0.9800 . ?
C72 C78 1.3900 . ?
C72 C73 1.3900 . ?
C78 H78 0.9400 . ?
C78 C77 1.3900 . ?
C77 H77 0.9400 . ?
C77 C75 1.3900 . ?
C75 C74 1.3900 . ?
C75 C76 1.517(10) . ?
C74 H74 0.9400 . ?
C74 C73 1.3900 . ?
C73 H73 0.9400 . ?
C13 C12 1.472(10) . ?
C13 C14 1.410(11) . ?
C13 C18 1.383(11) . ?
C62 H62A 0.9800 . ?
C62 H62B 0.9800 . ?
C58 H58 0.9400 . ?
C58 C57 1.394(10) . ?
C64 C65 1.336(10) . ?
C8 H8A 0.9800 . ?
C8 H8B 0.9800 . ?
C65 H65 0.9400 . ?
C65 C66 1.482(7) . ?
C44 C43 1.379(12) . ?
C44 C45 1.428(11) . ?
C12 H12 0.9400 . ?
C49 H49 0.9400 . ?
C49 C48 1.415(15) . ?
C49 C50 1.381(12) . ?
C43 C48 1.460(10) . ?
C67 H67 0.9400 . ?
C67 C68 1.3900 . ?
C67 C66 1.3900 . ?
C68 H68 0.9400 . ?
C68 C69 1.3900 . ?
C69 H69 0.9400 . ?
C69 C70 1.3900 . ?
C70 H70 0.9400 . ?
C70 C71 1.3900 . ?
C71 H71 0.9400 . ?
C71 C66 1.3900 . ?
C14 H14 0.9400 . ?
C14 C15 1.382(12) . ?
O10 C50 1.369(18) . ?
O10 C53 1.45(3) . ?
C48 C47 1.419(14) . ?
C15 H15 0.9400 . ?
C15 C16 1.378(17) . ?
O4 C39 1.266(12) . ?
O5 C31 1.380(13) . ?
O5 C32 1.41(2) . ?
C39 C38 1.462(11) . ?
C57 H57 0.9400 . ?
C47 C46 1.422(18) . ?
C47 C52 1.435(15) . ?
C41 H41A 0.9700 . ?
C41 H41B 0.9700 . ?
C41 H41C 0.9700 . ?
C51 H51 0.9400 . ?
C51 C50 1.41(2) . ?
C51 C52 1.34(2) . ?
C76 H76A 0.9700 . ?
C76 H76B 0.9700 . ?
C76 H76C 0.9700 . ?
C18 H18 0.9400 . ?
C18 C17 1.387(14) . ?
C46 H46 0.9400 . ?
C46 C45 1.311(16) . ?
C2 C7 1.3900 . ?
C2 C3 1.3900 . ?
C2 C1 1.509(11) . ?
C7 H7 0.9400 . ?
C7 C6 1.3900 . ?
C6 H6 0.9400 . ?
C6 C5 1.3900 . ?
C5 C4 1.3900 . ?
C4 H4 0.9400 . ?
C4 C3 1.3900 . ?
C3 H3 0.9400 . ?
C53 H53A 0.9700 . ?
C53 H53B 0.9700 . ?
C53 H53C 0.9700 . ?
C45 H45 0.9400 . ?
C52 H52 0.9400 . ?
C17 H17 0.9400 . ?
C17 C16 1.354(18) . ?
C1 H1A 0.9700 . ?
C1 H1B 0.9700 . ?
C1 H1C 0.9700 . ?
C34 H34 0.9400 . ?
C34 C33 1.3900 . ?
C34 C35 1.3900 . ?
C33 H33 0.9400 . ?
C33 C31 1.3900 . ?
C31 C30 1.3900 . ?
C30 H30 0.9400 . ?
C30 C29 1.3900 . ?
C29 C35 1.3900 . ?
C29 C28 1.3900 . ?
C35 C36 1.3900 . ?
C36 H36 0.9400 . ?
C36 C37 1.3900 . ?
C37 H37 0.9400 . ?
C37 C38 1.3900 . ?
C38 C28 1.3900 . ?
C16 H16 0.9400 . ?
C32 H32A 0.9700 . ?
C32 H32B 0.9700 . ?
C32 H32C 0.9700 . ?
C40 H40A 0.9700 . ?
C40 H40B 0.9700 . ?
C40 H40C 0.9700 . ?

loop_
_geom_torsion_atom_site_label_1
_geom_torsion_atom_site_label_2
_geom_torsion_atom_site_label_3
_geom_torsion_atom_site_label_4
_geom_torsion
_geom_torsion_site_symmetry_1
_geom_torsion_site_symmetry_2
_geom_torsion_site_symmetry_3
_geom_torsion_site_symmetry_4
_geom_torsion_publ_flag
S2 N2 C63 C64 -177.4(4) . . . . ?
S2 N2 C62 C61 -171.7(4) . . . . ?
S2 C72 C78 C77 178.2(6) . . . . ?
S2 C72 C73 C74 -178.1(6) . . . . ?
S1 N1 C9 C10 162.9(4) . . . . ?
S1 N1 C8 C11 -175.0(4) . . . . ?
S1 C5 C4 C3 -173.6(5) . . . . ?
O7 S2 N2 C63 32.1(6) . . . . ?
O7 S2 N2 C62 -175.1(5) . . . . ?
O7 S2 C72 C78 78.8(5) . . . . ?
O7 S2 C72 C73 -103.1(5) . . . . ?
O2 S1 N1 C9 48.1(5) . . . . ?
O2 S1 N1 C8 -168.0(5) . . . . ?
O2 S1 C5 C6 166.7(4) . . . . ?
O2 S1 C5 C4 -19.7(5) . . . . ?
O6 S2 N2 C63 162.1(5) . . . . ?
O6 S2 N2 C62 -45.2(6) . . . . ?
O6 S2 C72 C78 -53.0(5) . . . . ?
O6 S2 C72 C73 125.1(5) . . . . ?
O1 S1 N1 C9 177.4(5) . . . . ?
O1 S1 N1 C8 -38.8(5) . . . . ?
O1 S1 C5 C6 36.8(5) . . . . ?
O1 S1 C5 C4 -149.6(4) . . . . ?
N2 S2 C72 C78 -167.3(4) . . . . ?
N2 S2 C72 C73 10.8(5) . . . . ?
N2 C63 C64 C61 -27.3(6) . . . . ?
N2 C63 C64 C65 149.9(6) . . . . ?
O3 C39 C38 C37 140.6(7) . . . . ?
O3 C39 C38 C28 -38.1(10) . . . . ?
O8 C42 C44 C43 -165.2(6) . . . . ?
O8 C42 C44 C45 17.4(10) . . . . ?
C55 C56 C57 C58 -0.1(12) . . . . ?
O9 C42 C44 C43 17.1(12) . . . . ?
O9 C42 C44 C45 -160.3(9) . . . . ?
N1 S1 C5 C6 -77.9(4) . . . . ?
N1 S1 C5 C4 95.7(4) . . . . ?
C59 C60 C43 C44 77.0(7) . . . . ?
C59 C60 C43 C48 -98.2(6) . . . . ?
C59 C58 C57 C56 0.4(12) . . . . ?
C42 C44 C43 C60 8.8(9) . . . . ?
C42 C44 C43 C48 -176.0(6) . . . . ?
C42 C44 C45 C46 175.4(8) . . . . ?
C54 C55 C56 C57 -0.3(11) . . . . ?
C54 C59 C60 C61 51.1(9) . . . . ?
C54 C59 C60 C43 -137.5(6) . . . . ?
C54 C59 C58 C57 -0.2(10) . . . . ?
C10 C19 C20 C21 139.5(5) . . . . ?
C10 C19 C20 C25 -48.0(7) . . . . ?
C10 C19 C28 C29 114.0(5) . . . . ?
C10 C19 C28 C38 -71.1(6) . . . . ?
C10 C11 C8 N1 28.9(6) . . . . ?
C10 C11 C12 C13 -179.7(7) . . . . ?
C63 N2 C62 C61 -16.6(6) . . . . ?
C63 C64 C65 C66 9.5(11) . . . . ?
C19 C10 C11 C8 150.9(6) . . . . ?
C19 C10 C11 C12 -37.0(10) . . . . ?
C19 C10 C9 N1 -168.3(6) . . . . ?
C61 C60 C43 C44 -111.6(7) . . . . ?
C61 C60 C43 C48 73.2(8) . . . . ?
C61 C64 C65 C66 -173.9(6) . . . . ?
C60 C59 C54 C55 179.9(6) . . . . ?
C60 C59 C58 C57 179.6(7) . . . . ?
C60 C61 C62 N2 172.0(5) . . . . ?
C60 C61 C64 C63 -155.2(6) . . . . ?
C60 C61 C64 C65 27.8(10) . . . . ?
C60 C43 C48 C49 -4.8(9) . . . . ?
C60 C43 C48 C47 175.3(6) . . . . ?
C11 C10 C19 C20 178.9(5) . . . . ?
C11 C10 C19 C28 -4.1(9) . . . . ?
C11 C10 C9 N1 2.6(7) . . . . ?
C21 C22 C23 C24 0.0 . . . . ?
C22 C21 C20 C19 172.6(5) . . . . ?
C22 C21 C20 C25 0.0 . . . . ?
C22 C23 C24 C25 0.0 . . . . ?
C23 C24 C25 C20 0.0 . . . . ?
C24 C25 C20 C19 -172.4(5) . . . . ?
C24 C25 C20 C21 0.0 . . . . ?
C20 C19 C28 C29 -68.8(5) . . . . ?
C20 C19 C28 C38 106.1(4) . . . . ?
C20 C21 C22 C23 0.0 . . . . ?
C56 C55 C54 C59 0.6(11) . . . . ?
C9 N1 C8 C11 -28.8(7) . . . . ?
C9 C10 C19 C20 -11.7(9) . . . . ?
C9 C10 C19 C28 165.4(6) . . . . ?
C9 C10 C11 C8 -20.0(7) . . . . ?
C9 C10 C11 C12 152.0(7) . . . . ?
C72 S2 N2 C63 -83.9(6) . . . . ?
C72 S2 N2 C62 68.8(6) . . . . ?
C72 C78 C77 C75 0.0 . . . . ?
C78 C72 C73 C74 0.0 . . . . ?
C78 C77 C75 C74 0.0 . . . . ?
C78 C77 C75 C76 -175.1(8) . . . . ?
C77 C75 C74 C73 0.0 . . . . ?
C75 C74 C73 C72 0.0 . . . . ?
C73 C72 C78 C77 0.0 . . . . ?
C13 C14 C15 C16 -1.0(19) . . . . ?
C13 C18 C17 C16 -4(3) . . . . ?
C62 N2 C63 C64 27.2(6) . . . . ?
C62 C61 C60 C59 1.1(9) . . . . ?
C62 C61 C60 C43 -169.5(6) . . . . ?
C62 C61 C64 C63 18.7(6) . . . . ?
C62 C61 C64 C65 -158.3(6) . . . . ?
C58 C59 C54 C55 -0.3(10) . . . . ?
C58 C59 C60 C61 -128.6(7) . . . . ?
C58 C59 C60 C43 42.8(8) . . . . ?
C64 C61 C60 C59 174.0(6) . . . . ?
C64 C61 C60 C43 3.5(10) . . . . ?
C64 C61 C62 N2 -2.0(6) . . . . ?
C64 C65 C66 C67 33.2(10) . . . . ?
C64 C65 C66 C71 -150.4(6) . . . . ?
C8 N1 C9 C10 16.3(7) . . . . ?
C8 C11 C12 C13 -9.3(12) . . . . ?
C44 C43 C48 C49 179.8(6) . . . . ?
C44 C43 C48 C47 0.0(9) . . . . ?
C12 C11 C8 N1 -143.0(7) . . . . ?
C12 C13 C14 C15 -178.4(9) . . . . ?
C12 C13 C18 C17 -179.2(14) . . . . ?
C49 C48 C47 C46 179.2(8) . . . . ?
C49 C48 C47 C52 -3.0(11) . . . . ?
C43 C44 C45 C46 -2.0(12) . . . . ?
C43 C48 C47 C46 -1.0(11) . . . . ?
C43 C48 C47 C52 176.8(7) . . . . ?
C67 C68 C69 C70 0.0 . . . . ?
C68 C67 C66 C65 176.4(6) . . . . ?
C68 C67 C66 C71 0.0 . . . . ?
C68 C69 C70 C71 0.0 . . . . ?
C69 C70 C71 C66 0.0 . . . . ?
C70 C71 C66 C65 -176.4(6) . . . . ?
C70 C71 C66 C67 0.0 . . . . ?
C66 C67 C68 C69 0.0 . . . . ?
C14 C13 C12 C11 -32.4(13) . . . . ?
C14 C13 C18 C17 4(2) . . . . ?
C14 C15 C16 C17 2(3) . . . . ?
C48 C49 C50 O10 177.8(8) . . . . ?
C48 C49 C50 C51 -0.6(12) . . . . ?
C48 C47 C46 C45 0.5(13) . . . . ?
C48 C47 C52 C51 4.2(13) . . . . ?
O4 C39 C38 C37 -44.2(11) . . . . ?
O4 C39 C38 C28 137.0(10) . . . . ?
O5 C31 C30 C29 177.1(6) . . . . ?
C39 C38 C28 C19 3.8(6) . . . . ?
C39 C38 C28 C29 178.7(6) . . . . ?
C47 C46 C45 C44 1.1(14) . . . . ?
C41 O8 C42 O9 0.1(12) . . . . ?
C41 O8 C42 C44 -177.7(7) . . . . ?
C76 C75 C74 C73 175.1(8) . . . . ?
C18 C13 C12 C11 151.2(10) . . . . ?
C18 C13 C14 C15 -1.9(15) . . . . ?
C18 C17 C16 C15 1(3) . . . . ?
C46 C47 C52 C51 -178.0(9) . . . . ?
C50 C49 C48 C43 -178.6(7) . . . . ?
C50 C49 C48 C47 1.2(11) . . . . ?
C50 C51 C52 C47 -3.8(16) . . . . ?
C2 C7 C6 C5 0.0 . . . . ?
C7 C2 C3 C4 0.0 . . . . ?
C7 C6 C5 S1 173.6(5) . . . . ?
C7 C6 C5 C4 0.0 . . . . ?
C6 C5 C4 C3 0.0 . . . . ?
C5 S1 N1 C9 -66.3(5) . . . . ?
C5 S1 N1 C8 77.5(5) . . . . ?
C5 C4 C3 C2 0.0 . . . . ?
C3 C2 C7 C6 0.0 . . . . ?
C53 O10 C50 C49 -4.7(17) . . . . ?
C53 O10 C50 C51 173.7(12) . . . . ?
C45 C44 C43 C60 -173.8(6) . . . . ?
C45 C44 C43 C48 1.4(9) . . . . ?
C52 C47 C46 C45 -177.3(8) . . . . ?
C52 C51 C50 C49 1.9(15) . . . . ?
C52 C51 C50 O10 -176.5(10) . . . . ?
C1 C2 C7 C6 -178.6(8) . . . . ?
C1 C2 C3 C4 178.6(8) . . . . ?
C34 C33 C31 O5 -177.4(6) . . . . ?
C34 C33 C31 C30 0.0 . . . . ?
C34 C35 C36 C37 180.0 . . . . ?
C33 C34 C35 C29 0.0 . . . . ?
C33 C34 C35 C36 180.0 . . . . ?
C33 C31 C30 C29 0.0 . . . . ?
C31 C30 C29 C35 0.0 . . . . ?
C31 C30 C29 C28 180.0 . . . . ?
C30 C29 C35 C34 0.0 . . . . ?
C30 C29 C35 C36 180.0 . . . . ?
C30 C29 C28 C19 -5.1(4) . . . . ?
C30 C29 C28 C38 180.0 . . . . ?
C29 C35 C36 C37 0.0 . . . . ?
C35 C34 C33 C31 0.0 . . . . ?
C35 C29 C28 C19 174.9(4) . . . . ?
C35 C29 C28 C38 0.0 . . . . ?
C35 C36 C37 C38 0.0 . . . . ?
C36 C37 C38 C39 -178.8(5) . . . . ?
C36 C37 C38 C28 0.0 . . . . ?
C37 C38 C28 C19 -174.9(4) . . . . ?
C37 C38 C28 C29 0.0 . . . . ?
C28 C19 C20 C21 -37.6(6) . . . . ?
C28 C19 C20 C25 134.9(4) . . . . ?
C28 C29 C35 C34 180.0 . . . . ?
C28 C29 C35 C36 0.0 . . . . ?
C32 O5 C31 C33 179.5(10) . . . . ?
C32 O5 C31 C30 2.3(14) . . . . ?
C40 O3 C39 O4 3.3(17) . . . . ?
C40 O3 C39 C38 178.4(12) . . . . ?

loop_
_smtbx_masks_void_nr
_smtbx_masks_void_average_x
_smtbx_masks_void_average_y
_smtbx_masks_void_average_z
_smtbx_masks_void_volume
_smtbx_masks_void_count_electrons
_smtbx_masks_void_content
1 0.045 0.125 0.167 12.0 0.0 ?
2 0.083 0.359 0.213 8.5 0.2 ?
3 -0.045 0.625 0.833 12.0 0.0 ?
4 -0.083 0.859 0.787 8.5 0.2 ?
5 0.469 0.250 0.370 8.2 0.0 ?
6 0.531 0.750 0.630 8.2 0.0 ?
